data_7129520
loop_
_publ_author_name
'Yang, Qianqian'
'Ungur, Liviu'
'Chibotaru, Liviu'
'Tang, Jinkui'

_publ_section_title
;
 Toroidal versus centripetal arrangement of magnetic moment in a Dy4
 tetrahedron
;
_journal_name_full 'Chemical Communications'
_journal_paper_doi 10.1039/D1CC06265D
_journal_year 2022
_chemical_formula_moiety 'C64 H58 Dy4 N12 O13 S4, 4(C H4 O), O'
_chemical_formula_sum 'C68 H76 Dy4 N12 O18 S4'
_chemical_formula_weight 2127.64
_chemical_name_systematic Dy4
_space_group_crystal_system monoclinic
_space_group_IT_number 15
_space_group_name_Hall '-C 2yc'
_space_group_name_H-M_alt 'C 1 2/c 1'
_atom_sites_solution_hydrogens geom
_atom_sites_solution_primary heavy
_audit_creation_date 2020-12-02
_audit_creation_method
;
Olex2 1.3
(compiled 2020.07.31 svn.rc2a77460 for OlexSys, GUI svn.r6145)
;
_audit_update_record
;
2021-10-21 deposited with the CCDC.	2022-01-06 downloaded from the CCDC.
;
_cell_angle_alpha 90
_cell_angle_beta 90.2630(10)
_cell_angle_gamma 90
_cell_formula_units_Z 4
_cell_length_a 18.9036(9)
_cell_length_b 22.8201(11)
_cell_length_c 18.1253(9)
_cell_measurement_reflns_used 6725
_cell_measurement_temperature 273.15
_cell_measurement_theta_max 26.12
_cell_measurement_theta_min 2.80
_cell_volume 7818.8(7)
_computing_cell_refinement 'SAINT v7.68A (Bruker, 2009)'
_computing_data_reduction 'SAINT v7.68A (Bruker, 2009)'
_computing_molecular_graphics 'Olex2 1.3 (Dolomanov et al., 2009)'
_computing_publication_material 'Olex2 1.3 (Dolomanov et al., 2009)'
_computing_structure_refinement 'SHELXL 2013/4 (Sheldrick, 2015)'
_computing_structure_solution 'SHELXS  (Sheldrick, 2008)'
_diffrn_ambient_temperature 273.15
_diffrn_measured_fraction_theta_full 0.999
_diffrn_measured_fraction_theta_max 0.997
_diffrn_measurement_device_type 'CCD area detector'
_diffrn_measurement_method 'phi and omega scans'
_diffrn_radiation_monochromator graphite
_diffrn_radiation_type MoK\a
_diffrn_radiation_wavelength 0.71073
_diffrn_reflns_av_R_equivalents 0.0535
_diffrn_reflns_av_unetI/netI 0.0663
_diffrn_reflns_Laue_measured_fraction_full 0.999
_diffrn_reflns_Laue_measured_fraction_max 0.997
_diffrn_reflns_limit_h_max 13
_diffrn_reflns_limit_h_min -23
_diffrn_reflns_limit_k_max 28
_diffrn_reflns_limit_k_min -28
_diffrn_reflns_limit_l_max 22
_diffrn_reflns_limit_l_min -22
_diffrn_reflns_number 21682
_diffrn_reflns_point_group_measured_fraction_full 0.999
_diffrn_reflns_point_group_measured_fraction_max 0.997
_diffrn_reflns_theta_full 25.242
_diffrn_reflns_theta_max 26.185
_diffrn_reflns_theta_min 1.785
_diffrn_source_current 35.0
_diffrn_source_power 1.575
_diffrn_source_voltage 45.0
_exptl_absorpt_coefficient_mu 3.959
_exptl_absorpt_correction_T_max 0.490
_exptl_absorpt_correction_T_min 0.471
_exptl_absorpt_correction_type multi-scan
_exptl_absorpt_process_details
'SADABS-2014/5 (Bruker,2014/5) was used for absorption correction. wR2(int) was 0.0723 before and 0.0535 after correction. The Ratio of minimum to maximum transmission is 0.9612. The \l/2 correction factor is Not present.'
_exptl_crystal_colour 'clear yellowish yellow'
_exptl_crystal_colour_lustre clear
_exptl_crystal_colour_modifier yellowish
_exptl_crystal_colour_primary yellow
_exptl_crystal_density_diffrn 1.807
_exptl_crystal_description block
_exptl_crystal_F_000 4160
_exptl_crystal_size_max 0.2
_exptl_crystal_size_mid 0.19
_exptl_crystal_size_min 0.18
_refine_diff_density_max 0.969
_refine_diff_density_min -0.610
_refine_diff_density_rms 0.145
_refine_ls_extinction_method none
_refine_ls_goodness_of_fit_ref 1.005
_refine_ls_hydrogen_treatment constr
_refine_ls_matrix_type full
_refine_ls_number_parameters 489
_refine_ls_number_reflns 7818
_refine_ls_number_restraints 0
_refine_ls_restrained_S_all 1.005
_refine_ls_R_factor_all 0.0550
_refine_ls_R_factor_gt 0.0378
_refine_ls_shift/su_max 0.001
_refine_ls_shift/su_mean 0.000
_refine_ls_structure_factor_coef Fsqd
_refine_ls_weighting_details 'w=1/[\s^2^(Fo^2^)+(0.0300P)^2^] where P=(Fo^2^+2Fc^2^)/3'
_refine_ls_weighting_scheme calc
_refine_ls_wR_factor_gt 0.0756
_refine_ls_wR_factor_ref 0.0821
_reflns_Friedel_coverage 0.000
_reflns_number_gt 6086
_reflns_number_total 7818
_reflns_threshold_expression 'I > 2\s(I)'
_cod_data_source_file d1cc06265d2.cif
_cod_data_source_block Dy4
_cod_database_code 7129520
_shelxl_version_number 2013-4
_shelx_space_group_comment
;
The symmetry employed for this shelxl refinement is uniquely defined
by the following loop, which should always be used as a source of
symmetry information in preference to the above space-group names.
They are only intended as comments.
;
_olex2_refinement_description
;
1. Fixed Uiso
 At 1.2 times of:
  All C(H) groups, All N(H) groups
 At 1.5 times of:
  All C(H,H,H) groups, All O(H) groups
2. Uiso/Uaniso restraints and constraints
: with sigma of 0.01 and sigma for terminal atoms of 0.02
3. Others
 Sof(O10A)=0.5*(1-FVAR(2))
 Sof(O10)=0.5*FVAR(2)
4.a Aromatic/amide H refined with riding coordinates:
 C3(H3), C4(H4), C5(H5), C8(H8), C12(H12), C13(H13), C14(H14), C15(H15),
 C18(H18), C19(H19), C20(H20), C23(H23), C26(H26), C27(H27), C28(H28), C29(H29),
  N2(H2)
4.b Idealised Me refined as rotating group:
 C1(H1A,H1B,H1C), C16(H16A,H16B,H16C), C31(H31A,H31B,H31C), C32(H32A,H32B,
 H32C), C33(H33A,H33B,H33C), C34(H34A,H34B,H34C)
4.c Idealised tetrahedral OH refined as rotating group:
 O8(H8A), O9(H9)
;
_olex2_submission_special_instructions 'No special instructions were received'

loop_
_space_group_symop_operation_xyz
'x, y, z'
'-x, y, -z+1/2'
'x+1/2, y+1/2, z'
'-x+1/2, y+1/2, -z+1/2'
'-x, -y, -z'
'x, -y, z-1/2'
'-x+1/2, -y+1/2, -z'
'x+1/2, -y+1/2, z-1/2'

loop_
_atom_site_label
_atom_site_type_symbol
_atom_site_fract_x
_atom_site_fract_y
_atom_site_fract_z
_atom_site_U_iso_or_equiv
_atom_site_adp_type
_atom_site_occupancy
_atom_site_site_symmetry_order
_atom_site_calc_flag
_atom_site_refinement_flags_posn
_atom_site_refinement_flags_adp
_atom_site_refinement_flags_occupancy
_atom_site_disorder_assembly
_atom_site_disorder_group
C1 C 0.5525(4) 0.4172(3) 0.4731(3) 0.0447(17) Uani 1 1 d . . . . .
H1A H 0.5984 0.4305 0.4886 0.067 Uiso 1 1 calc R U . . .
H1B H 0.5384 0.3844 0.5028 0.067 Uiso 1 1 calc R U . . .
H1C H 0.5188 0.4484 0.4786 0.067 Uiso 1 1 calc R U . . .
C2 C 0.5804(3) 0.4409(2) 0.3463(4) 0.0334(15) Uani 1 1 d . . . . .
C3 C 0.5973(3) 0.4973(3) 0.3650(4) 0.0436(18) Uani 1 1 d . . . . .
H3 H 0.5923 0.5103 0.4133 0.052 Uiso 1 1 calc R U . . .
C4 C 0.6221(4) 0.5350(3) 0.3101(5) 0.059(2) Uani 1 1 d . . . . .
H4 H 0.6337 0.5735 0.3219 0.071 Uiso 1 1 calc R U . . .
C5 C 0.6296(4) 0.5159(3) 0.2394(4) 0.059(2) Uani 1 1 d . . . . .
H5 H 0.6466 0.5415 0.2038 0.070 Uiso 1 1 calc R U . . .
C6 C 0.6119(3) 0.4573(2) 0.2189(3) 0.0337(15) Uani 1 1 d . . . . .
C7 C 0.5868(3) 0.4190(2) 0.2738(3) 0.0297(14) Uani 1 1 d . . . . .
C8 C 0.6221(3) 0.4418(2) 0.1426(3) 0.0362(16) Uani 1 1 d . . . . .
H8 H 0.6456 0.4692 0.1136 0.043 Uiso 1 1 calc R U . . .
C9 C 0.6044(3) 0.3408(2) 0.0030(3) 0.0323(15) Uani 1 1 d . . . . .
C10 C 0.5605(3) 0.2517(2) -0.0152(3) 0.0274(13) Uani 1 1 d . . . . .
C11 C 0.5987(4) 0.2572(2) -0.0807(3) 0.0372(16) Uani 1 1 d . . . . .
C12 C 0.6013(4) 0.2123(3) -0.1325(4) 0.0461(18) Uani 1 1 d . . . . .
H12 H 0.6261 0.2167 -0.1763 0.055 Uiso 1 1 calc R U . . .
C13 C 0.5655(4) 0.1606(3) -0.1164(3) 0.0381(16) Uani 1 1 d . . . . .
H13 H 0.5651 0.1302 -0.1505 0.046 Uiso 1 1 calc R U . . .
C14 C 0.5308(3) 0.1543(2) -0.0504(3) 0.0318(15) Uani 1 1 d . . . . .
H14 H 0.5095 0.1186 -0.0397 0.038 Uiso 1 1 calc R U . . .
C15 C 0.5264(3) 0.1987(2) 0.0001(3) 0.0279(14) Uani 1 1 d . . . . .
H15 H 0.5013 0.1938 0.0437 0.034 Uiso 1 1 calc R U . . .
C16 C 0.7144(3) 0.1001(3) 0.1918(4) 0.0411(17) Uani 1 1 d . . . . .
H16A H 0.7198 0.0649 0.2203 0.062 Uiso 1 1 calc R U . . .
H16B H 0.7426 0.1307 0.2132 0.062 Uiso 1 1 calc R U . . .
H16C H 0.7294 0.0931 0.1421 0.062 Uiso 1 1 calc R U . . .
C17 C 0.5949(3) 0.0778(2) 0.1602(3) 0.0288(14) Uani 1 1 d . . . . .
C18 C 0.6143(3) 0.0234(3) 0.1342(4) 0.0436(18) Uani 1 1 d . . . . .
H18 H 0.6611 0.0113 0.1375 0.052 Uiso 1 1 calc R U . . .
C19 C 0.5644(4) -0.0129(3) 0.1035(4) 0.055(2) Uani 1 1 d . . . . .
H19 H 0.5774 -0.0499 0.0871 0.066 Uiso 1 1 calc R U . . .
C20 C 0.4959(4) 0.0050(3) 0.0969(4) 0.0480(19) Uani 1 1 d . . . . .
H20 H 0.4630 -0.0195 0.0744 0.058 Uiso 1 1 calc R U . . .
C21 C 0.4737(3) 0.0608(2) 0.1239(3) 0.0310(14) Uani 1 1 d . . . . .
C22 C 0.5248(3) 0.0983(2) 0.1547(3) 0.0241(13) Uani 1 1 d . . . . .
C23 C 0.4002(3) 0.0739(2) 0.1160(3) 0.0319(14) Uani 1 1 d . . . . .
H23 H 0.3732 0.0471 0.0893 0.038 Uiso 1 1 calc R U . . .
C24 C 0.2606(3) 0.1681(2) 0.1453(3) 0.0299(14) Uani 1 1 d . . . . .
C25 C 0.2390(3) 0.2578(2) 0.1885(3) 0.0278(14) Uani 1 1 d . . . . .
C26 C 0.2520(3) 0.3124(2) 0.2192(4) 0.0364(16) Uani 1 1 d . . . . .
H26 H 0.2961 0.3210 0.2395 0.044 Uiso 1 1 calc R U . . .
C27 C 0.1986(4) 0.3539(3) 0.2193(4) 0.0463(18) Uani 1 1 d . . . . .
H27 H 0.2067 0.3903 0.2408 0.056 Uiso 1 1 calc R U . . .
C28 C 0.1332(4) 0.3418(3) 0.1877(4) 0.051(2) Uani 1 1 d . . . . .
H28 H 0.0982 0.3704 0.1878 0.062 Uiso 1 1 calc R U . . .
C29 C 0.1197(4) 0.2879(3) 0.1563(4) 0.0472(18) Uani 1 1 d . . . . .
H29 H 0.0758 0.2795 0.1354 0.057 Uiso 1 1 calc R U . . .
C30 C 0.1737(3) 0.2467(3) 0.1568(4) 0.0377(16) Uani 1 1 d . . . . .
C31 C 0.3827(3) 0.2654(3) 0.0628(3) 0.0360(15) Uani 1 1 d . . . . .
H31A H 0.3431 0.2900 0.0743 0.054 Uiso 1 1 calc R U . . .
H31B H 0.3660 0.2276 0.0474 0.054 Uiso 1 1 calc R U . . .
H31C H 0.4097 0.2829 0.0238 0.054 Uiso 1 1 calc R U . . .
C32 C 0.3204(3) 0.2499(3) 0.3705(3) 0.0373(16) Uani 1 1 d . . . . .
H32A H 0.3315 0.2239 0.4106 0.056 Uiso 1 1 calc R U . . .
H32B H 0.2822 0.2338 0.3419 0.056 Uiso 1 1 calc R U . . .
H32C H 0.3067 0.2873 0.3898 0.056 Uiso 1 1 calc R U . . .
Dy1 Dy 0.52033(2) 0.31605(2) 0.15739(2) 0.02254(8) Uani 1 1 d . . . . .
Dy2 Dy 0.41082(2) 0.19913(2) 0.22815(2) 0.02035(8) Uani 1 1 d . . . . .
N1 N 0.6023(3) 0.39478(19) 0.1102(3) 0.0285(12) Uani 1 1 d . . . . .
N2 N 0.6221(3) 0.3907(2) 0.0360(3) 0.0344(13) Uani 1 1 d . . . . .
H2 H 0.6441 0.4184 0.0136 0.041 Uiso 1 1 calc R U . . .
N3 N 0.5619(3) 0.30091(19) 0.0304(3) 0.0279(11) Uani 1 1 d . . . . .
N4 N 0.3670(2) 0.11875(19) 0.1420(3) 0.0266(11) Uani 1 1 d . . . . .
N5 N 0.2950(3) 0.1190(2) 0.1253(3) 0.0330(12) Uani 1 1 d . . . . .
N6 N 0.2878(2) 0.21197(19) 0.1842(3) 0.0270(11) Uani 1 1 d . . . . .
O1 O 0.5000 0.25779(19) 0.2500 0.0206(12) Uani 1 2 d S T P . .
O2 O 0.5552(2) 0.39957(16) 0.3967(2) 0.0324(10) Uani 1 1 d . . . . .
O3 O 0.5684(2) 0.36464(15) 0.2604(2) 0.0298(10) Uani 1 1 d . . . . .
O4 O 0.6416(2) 0.11736(16) 0.1917(2) 0.0299(10) Uani 1 1 d . . . . .
O5 O 0.5103(2) 0.15090(15) 0.1799(2) 0.0252(9) Uani 1 1 d . . . . .
O6 O 0.4261(2) 0.25906(15) 0.1263(2) 0.0241(9) Uani 1 1 d . . . . .
O7 O 0.3806(2) 0.25663(15) 0.3253(2) 0.0269(9) Uani 1 1 d . . . . .
S1 S 0.64151(12) 0.32463(7) -0.08240(10) 0.0516(5) Uani 1 1 d . . . . .
S2 S 0.17264(9) 0.17648(8) 0.11751(11) 0.0454(4) Uani 1 1 d . . . . .
C33 C 0.2469(4) 0.4101(3) 0.0508(4) 0.054(2) Uani 1 1 d . . . . .
H33A H 0.2728 0.3739 0.0489 0.081 Uiso 1 1 calc R U . . .
H33B H 0.1971 0.4018 0.0528 0.081 Uiso 1 1 calc R U . . .
H33C H 0.2608 0.4317 0.0939 0.081 Uiso 1 1 calc R U . . .
O8 O 0.2618(2) 0.44395(17) -0.0139(2) 0.0405(11) Uani 1 1 d . . . . .
H8A H 0.2445 0.4278 -0.0501 0.061 Uiso 1 1 calc R U . . .
C34 C 0.7018(4) 0.0872(3) -0.0274(4) 0.056(2) Uani 1 1 d . . . . .
H34A H 0.7010 0.0766 -0.0786 0.084 Uiso 1 1 calc R U . . .
H34B H 0.7087 0.1287 -0.0228 0.084 Uiso 1 1 calc R U . . .
H34C H 0.6577 0.0765 -0.0051 0.084 Uiso 1 1 calc R U . . .
O9 O 0.7573(2) 0.05763(17) 0.0083(2) 0.0392(11) Uani 1 1 d . . . . .
H9 H 0.7547 0.0225 -0.0008 0.059 Uiso 1 1 calc R U . . .
O10 O 0.5000 0.6642(11) 0.2500 0.130(13) Uiso 0.46(2) 2 d S . P A 1
O10A O 0.4879(11) 0.6398(9) 0.3254(12) 0.073(9) Uiso 0.268(12) 1 d . . P A 2

loop_
_atom_site_aniso_label
_atom_site_aniso_U_11
_atom_site_aniso_U_22
_atom_site_aniso_U_33
_atom_site_aniso_U_23
_atom_site_aniso_U_13
_atom_site_aniso_U_12
C1 0.049(5) 0.048(4) 0.037(4) -0.013(3) 0.001(4) -0.007(3)
C2 0.032(4) 0.029(3) 0.039(4) -0.009(3) 0.002(3) -0.002(3)
C3 0.041(4) 0.037(4) 0.052(5) -0.020(3) 0.002(4) -0.009(3)
C4 0.071(6) 0.024(3) 0.082(6) -0.018(4) 0.009(5) -0.017(4)
C5 0.065(6) 0.036(4) 0.075(6) -0.015(4) 0.020(5) -0.025(4)
C6 0.035(4) 0.023(3) 0.043(4) -0.007(3) 0.003(3) -0.008(3)
C7 0.019(3) 0.020(3) 0.049(4) -0.006(3) -0.004(3) -0.003(2)
C8 0.038(4) 0.031(3) 0.040(4) 0.001(3) 0.011(3) -0.009(3)
C9 0.039(4) 0.028(3) 0.030(4) 0.001(3) 0.004(3) -0.008(3)
C10 0.027(4) 0.032(3) 0.023(3) 0.001(2) 0.000(3) 0.003(3)
C11 0.052(5) 0.029(3) 0.031(4) 0.004(3) 0.008(3) -0.003(3)
C12 0.052(5) 0.053(4) 0.034(4) -0.003(3) 0.018(4) 0.003(4)
C13 0.052(5) 0.031(3) 0.031(4) -0.011(3) 0.003(3) 0.001(3)
C14 0.037(4) 0.025(3) 0.033(4) -0.001(3) 0.003(3) 0.000(3)
C15 0.031(4) 0.028(3) 0.024(3) 0.002(2) 0.000(3) -0.003(3)
C16 0.017(4) 0.055(4) 0.051(5) -0.014(3) 0.003(3) 0.003(3)
C17 0.026(3) 0.030(3) 0.031(3) -0.004(3) 0.002(3) 0.002(3)
C18 0.023(4) 0.037(4) 0.072(5) -0.012(3) 0.008(4) 0.007(3)
C19 0.044(5) 0.029(4) 0.093(6) -0.027(4) -0.002(4) 0.008(3)
C20 0.041(4) 0.030(3) 0.073(5) -0.022(3) -0.009(4) -0.002(3)
C21 0.030(4) 0.026(3) 0.038(4) -0.007(3) -0.009(3) 0.003(3)
C22 0.025(3) 0.025(3) 0.022(3) -0.001(2) 0.001(3) 0.004(2)
C23 0.024(3) 0.034(3) 0.038(4) -0.013(3) -0.009(3) -0.005(3)
C24 0.022(3) 0.034(3) 0.034(4) 0.003(3) 0.005(3) 0.000(3)
C25 0.021(3) 0.033(3) 0.029(3) 0.011(3) 0.006(3) 0.006(3)
C26 0.030(4) 0.039(4) 0.040(4) 0.005(3) 0.002(3) 0.003(3)
C27 0.052(5) 0.047(4) 0.040(4) 0.008(3) 0.007(4) 0.015(4)
C28 0.054(5) 0.054(5) 0.046(5) 0.018(4) 0.015(4) 0.028(4)
C29 0.034(4) 0.065(5) 0.042(4) 0.008(4) -0.007(3) 0.020(4)
C30 0.023(4) 0.056(4) 0.034(4) 0.003(3) 0.000(3) 0.007(3)
C31 0.032(4) 0.052(4) 0.024(3) 0.010(3) -0.003(3) -0.002(3)
C32 0.036(4) 0.045(4) 0.031(4) -0.005(3) 0.008(3) 0.000(3)
Dy1 0.02580(16) 0.02001(14) 0.02183(15) 0.00192(11) 0.00084(12) -0.00301(11)
Dy2 0.01856(15) 0.01951(13) 0.02298(15) 0.00013(10) -0.00087(11) -0.00012(10)
N1 0.031(3) 0.024(2) 0.031(3) 0.001(2) 0.002(2) -0.002(2)
N2 0.043(3) 0.027(3) 0.033(3) 0.006(2) 0.010(3) -0.013(2)
N3 0.034(3) 0.027(3) 0.023(3) -0.001(2) 0.000(2) -0.004(2)
N4 0.021(3) 0.029(3) 0.030(3) -0.002(2) 0.002(2) -0.003(2)
N5 0.025(3) 0.035(3) 0.039(3) -0.006(2) -0.007(3) -0.001(2)
N6 0.022(3) 0.028(3) 0.031(3) 0.003(2) 0.001(2) -0.001(2)
O1 0.022(3) 0.019(3) 0.021(3) 0.000 0.002(2) 0.000
O2 0.034(3) 0.033(2) 0.030(2) -0.0098(18) -0.003(2) -0.0037(18)
O3 0.038(3) 0.024(2) 0.028(2) -0.0051(17) 0.002(2) -0.0021(18)
O4 0.021(2) 0.032(2) 0.037(3) -0.0090(18) -0.0039(19) 0.0044(17)
O5 0.025(2) 0.023(2) 0.028(2) -0.0032(16) -0.0015(18) 0.0033(16)
O6 0.024(2) 0.028(2) 0.020(2) 0.0023(16) -0.0013(18) 0.0007(16)
O7 0.025(2) 0.030(2) 0.026(2) 0.0009(17) 0.0059(19) -0.0005(17)
S1 0.0783(15) 0.0415(10) 0.0352(10) -0.0010(8) 0.0262(10) -0.0180(9)
S2 0.0234(9) 0.0612(11) 0.0514(11) -0.0109(9) -0.0132(8) 0.0035(8)
C33 0.059(5) 0.052(4) 0.051(5) 0.008(4) 0.008(4) 0.012(4)
O8 0.048(3) 0.040(3) 0.033(3) -0.005(2) -0.008(2) -0.008(2)
C34 0.044(5) 0.055(5) 0.070(6) 0.010(4) -0.004(4) -0.002(4)
O9 0.043(3) 0.028(2) 0.046(3) 0.001(2) 0.003(2) 0.000(2)

loop_
_atom_type_symbol
_atom_type_description
_atom_type_scat_dispersion_real
_atom_type_scat_dispersion_imag
_atom_type_scat_source
C C 0.0033 0.0016 'International Tables Vol C Tables 4.2.6.8 and 6.1.1.4'
H H 0.0000 0.0000 'International Tables Vol C Tables 4.2.6.8 and 6.1.1.4'
Dy Dy -0.1892 4.4098 'International Tables Vol C Tables 4.2.6.8 and 6.1.1.4'
N N 0.0061 0.0033 'International Tables Vol C Tables 4.2.6.8 and 6.1.1.4'
O O 0.0106 0.0060 'International Tables Vol C Tables 4.2.6.8 and 6.1.1.4'
S S 0.1246 0.1234 'International Tables Vol C Tables 4.2.6.8 and 6.1.1.4'

loop_
_geom_angle_atom_site_label_1
_geom_angle_atom_site_label_2
_geom_angle_atom_site_label_3
_geom_angle
_geom_angle_site_symmetry_1
_geom_angle_site_symmetry_3
_geom_angle_publ_flag
H1A C1 H1B 109.5 . . ?
H1A C1 H1C 109.5 . . ?
H1B C1 H1C 109.5 . . ?
O2 C1 H1A 109.5 . . ?
O2 C1 H1B 109.5 . . ?
O2 C1 H1C 109.5 . . ?
C3 C2 C7 122.9(6) . . ?
C3 C2 O2 123.5(6) . . ?
O2 C2 C7 113.6(5) . . ?
C2 C3 H3 120.6 . . ?
C2 C3 C4 118.7(6) . . ?
C4 C3 H3 120.6 . . ?
C3 C4 H4 119.7 . . ?
C5 C4 C3 120.7(6) . . ?
C5 C4 H4 119.7 . . ?
C4 C5 H5 119.3 . . ?
C4 C5 C6 121.3(6) . . ?
C6 C5 H5 119.3 . . ?
C5 C6 C8 116.6(6) . . ?
C7 C6 C5 118.5(6) . . ?
C7 C6 C8 124.9(5) . . ?
C6 C7 C2 117.9(5) . . ?
O3 C7 C2 118.9(5) . . ?
O3 C7 C6 123.1(5) . . ?
C6 C8 H8 116.3 . . ?
N1 C8 C6 127.4(5) . . ?
N1 C8 H8 116.3 . . ?
N2 C9 S1 118.7(4) . . ?
N3 C9 N2 125.2(5) . . ?
N3 C9 S1 116.0(4) . . ?
C15 C10 C11 119.1(5) . . ?
N3 C10 C11 114.9(5) . . ?
N3 C10 C15 125.9(5) . . ?
C10 C11 S1 109.7(4) . . ?
C12 C11 C10 121.8(6) . . ?
C12 C11 S1 128.4(5) . . ?
C11 C12 H12 121.2 . . ?
C11 C12 C13 117.7(6) . . ?
C13 C12 H12 121.2 . . ?
C12 C13 H13 119.8 . . ?
C14 C13 C12 120.4(6) . . ?
C14 C13 H13 119.8 . . ?
C13 C14 H14 118.8 . . ?
C15 C14 C13 122.3(6) . . ?
C15 C14 H14 118.8 . . ?
C10 C15 H15 120.7 . . ?
C14 C15 C10 118.6(5) . . ?
C14 C15 H15 120.7 . . ?
H16A C16 H16B 109.5 . . ?
H16A C16 H16C 109.5 . . ?
H16B C16 H16C 109.5 . . ?
O4 C16 H16A 109.5 . . ?
O4 C16 H16B 109.5 . . ?
O4 C16 H16C 109.5 . . ?
C18 C17 C22 121.8(6) . . ?
C18 C17 O4 124.0(5) . . ?
O4 C17 C22 114.2(5) . . ?
C17 C18 H18 120.0 . . ?
C19 C18 C17 120.0(6) . . ?
C19 C18 H18 120.0 . . ?
C18 C19 H19 119.8 . . ?
C20 C19 C18 120.4(6) . . ?
C20 C19 H19 119.8 . . ?
C19 C20 H20 119.4 . . ?
C19 C20 C21 121.3(6) . . ?
C21 C20 H20 119.4 . . ?
C22 C21 C20 118.4(6) . . ?
C22 C21 C23 125.5(5) . . ?
C23 C21 C20 116.1(5) . . ?
C21 C22 C17 118.1(5) . . ?
O5 C22 C17 118.5(5) . . ?
O5 C22 C21 123.4(5) . . ?
C21 C23 H23 116.4 . . ?
N4 C23 C21 127.1(5) . . ?
N4 C23 H23 116.4 . . ?
N5 C24 S2 118.3(5) . . ?
N6 C24 N5 125.8(6) . . ?
N6 C24 S2 115.9(4) . . ?
C26 C25 N6 125.3(6) . . ?
C30 C25 C26 119.2(5) . . ?
C30 C25 N6 115.4(5) . . ?
C25 C26 H26 120.4 . . ?
C27 C26 C25 119.2(6) . . ?
C27 C26 H26 120.4 . . ?
C26 C27 H27 119.6 . . ?
C26 C27 C28 120.8(7) . . ?
C28 C27 H27 119.6 . . ?
C27 C28 H28 119.6 . . ?
C29 C28 C27 120.8(6) . . ?
C29 C28 H28 119.6 . . ?
C28 C29 H29 121.1 . . ?
C28 C29 C30 117.8(7) . . ?
C30 C29 H29 121.1 . . ?
C25 C30 C29 122.3(6) . . ?
C25 C30 S2 110.2(5) . . ?
C29 C30 S2 127.5(6) . . ?
H31A C31 H31B 109.5 . . ?
H31A C31 H31C 109.5 . . ?
H31B C31 H31C 109.5 . . ?
O6 C31 H31A 109.5 . . ?
O6 C31 H31B 109.5 . . ?
O6 C31 H31C 109.5 . . ?
H32A C32 H32B 109.5 . . ?
H32A C32 H32C 109.5 . . ?
H32B C32 H32C 109.5 . . ?
O7 C32 H32A 109.5 . . ?
O7 C32 H32B 109.5 . . ?
O7 C32 H32C 109.5 . . ?
Dy1 Dy1 Dy2 61.576(7) 2_655 . ?
Dy1 Dy1 Dy2 61.501(7) 2_655 2_655 ?
Dy2 Dy1 Dy2 57.146(9) . 2_655 ?
N1 Dy1 Dy1 118.04(11) . 2_655 ?
N1 Dy1 Dy2 119.98(11) . 2_655 ?
N1 Dy1 Dy2 177.08(11) . . ?
N1 Dy1 O2 71.56(14) . 2_655 ?
N3 Dy1 Dy1 170.00(11) . 2_655 ?
N3 Dy1 Dy2 108.51(11) . 2_655 ?
N3 Dy1 Dy2 114.46(10) . . ?
N3 Dy1 N1 65.39(15) . . ?
N3 Dy1 O2 85.77(14) . 2_655 ?
N3 Dy1 O3 146.65(14) . 2_655 ?
O1 Dy1 Dy1 37.64(9) . 2_655 ?
O1 Dy1 Dy2 34.15(5) . . ?
O1 Dy1 Dy2 34.09(5) . 2_655 ?
O1 Dy1 N1 143.80(12) . . ?
O1 Dy1 N3 133.95(14) . . ?
O1 Dy1 O2 130.30(10) . 2_655 ?
O1 Dy1 O3 72.01(11) . 2_655 ?
O1 Dy1 O3 75.20(12) . . ?
O1 Dy1 O6 72.62(10) . . ?
O1 Dy1 O7 71.67(10) . 2_655 ?
O2 Dy1 Dy1 104.21(9) 2_655 2_655 ?
O2 Dy1 Dy2 164.22(9) 2_655 2_655 ?
O2 Dy1 Dy2 111.36(9) 2_655 . ?
O3 Dy1 Dy1 46.66(9) . 2_655 ?
O3 Dy1 Dy1 43.01(9) 2_655 2_655 ?
O3 Dy1 Dy2 74.33(8) 2_655 . ?
O3 Dy1 Dy2 103.03(8) 2_655 2_655 ?
O3 Dy1 Dy2 106.63(9) . . ?
O3 Dy1 Dy2 75.85(9) . 2_655 ?
O3 Dy1 N1 107.46(13) 2_655 . ?
O3 Dy1 N1 72.42(14) . . ?
O3 Dy1 N3 133.27(14) . . ?
O3 Dy1 O2 99.52(13) . 2_655 ?
O3 Dy1 O2 61.78(12) 2_655 2_655 ?
O3 Dy1 O3 64.99(17) . 2_655 ?
O6 Dy1 Dy1 93.65(9) . 2_655 ?
O6 Dy1 Dy2 90.00(9) . 2_655 ?
O6 Dy1 Dy2 38.47(9) . . ?
O6 Dy1 N1 143.50(14) . . ?
O6 Dy1 N3 86.60(14) . . ?
O6 Dy1 O2 84.04(13) . 2_655 ?
O6 Dy1 O3 140.02(13) . . ?
O6 Dy1 O3 82.79(13) . 2_655 ?
O6 Dy1 O7 109.20(13) . 2_655 ?
O7 Dy1 Dy1 92.94(9) 2_655 2_655 ?
O7 Dy1 Dy2 37.58(9) 2_655 2_655 ?
O7 Dy1 Dy2 89.08(9) 2_655 . ?
O7 Dy1 N1 88.04(14) 2_655 . ?
O7 Dy1 N3 77.58(15) 2_655 . ?
O7 Dy1 O2 157.80(12) 2_655 2_655 ?
O7 Dy1 O3 135.75(13) 2_655 2_655 ?
O7 Dy1 O3 81.93(13) 2_655 . ?
Dy1 Dy2 Dy1 56.922(9) . 2_655 ?
Dy2 Dy2 Dy1 61.390(7) 2_655 2_655 ?
Dy2 Dy2 Dy1 61.466(7) 2_655 . ?
N4 Dy2 Dy1 119.95(10) . . ?
N4 Dy2 Dy1 176.81(10) . 2_655 ?
N4 Dy2 Dy2 117.02(10) . 2_655 ?
N4 Dy2 O4 72.44(13) . 2_655 ?
N6 Dy2 Dy1 115.64(10) . 2_655 ?
N6 Dy2 Dy1 109.73(10) . . ?
N6 Dy2 Dy2 171.14(10) . 2_655 ?
N6 Dy2 N4 65.48(15) . . ?
N6 Dy2 O4 84.46(13) . 2_655 ?
N6 Dy2 O5 145.92(13) . 2_655 ?
O1 Dy2 Dy1 33.90(5) . 2_655 ?
O1 Dy2 Dy1 33.96(5) . . ?
O1 Dy2 Dy2 37.73(9) . 2_655 ?
O1 Dy2 N4 143.17(11) . . ?
O1 Dy2 N6 135.15(14) . . ?
O1 Dy2 O4 129.91(10) . 2_655 ?
O1 Dy2 O5 74.75(12) . . ?
O1 Dy2 O5 71.96(11) . 2_655 ?
O1 Dy2 O6 71.61(10) . . ?
O1 Dy2 O7 72.70(11) . . ?
O4 Dy2 Dy1 163.81(9) 2_655 . ?
O4 Dy2 Dy1 110.49(9) 2_655 2_655 ?
O4 Dy2 Dy2 104.40(9) 2_655 2_655 ?
O5 Dy2 Dy1 102.80(8) 2_655 . ?
O5 Dy2 Dy1 75.72(9) . . ?
O5 Dy2 Dy1 74.28(8) 2_655 2_655 ?
O5 Dy2 Dy1 105.82(9) . 2_655 ?
O5 Dy2 Dy2 42.79(8) 2_655 2_655 ?
O5 Dy2 Dy2 45.99(9) . 2_655 ?
O5 Dy2 N4 106.54(13) 2_655 . ?
O5 Dy2 N4 72.09(14) . . ?
O5 Dy2 N6 133.49(14) . . ?
O5 Dy2 O4 62.03(12) 2_655 2_655 ?
O5 Dy2 O4 100.49(12) . 2_655 ?
O5 Dy2 O5 64.18(15) . 2_655 ?
O6 Dy2 Dy1 37.65(9) . . ?
O6 Dy2 Dy1 88.63(9) . 2_655 ?
O6 Dy2 Dy2 93.32(9) . 2_655 ?
O6 Dy2 N4 88.72(14) . . ?
O6 Dy2 N6 78.09(14) . . ?
O6 Dy2 O4 158.45(13) . 2_655 ?
O6 Dy2 O5 82.94(12) . . ?
O6 Dy2 O5 135.94(12) . 2_655 ?
O7 Dy2 Dy1 38.79(10) . 2_655 ?
O7 Dy2 Dy1 89.72(9) . . ?
O7 Dy2 Dy2 94.08(10) . 2_655 ?
O7 Dy2 N4 144.08(14) . . ?
O7 Dy2 N6 86.64(15) . . ?
O7 Dy2 O4 83.21(13) . 2_655 ?
O7 Dy2 O5 83.60(13) . 2_655 ?
O7 Dy2 O5 139.80(14) . . ?
O7 Dy2 O6 108.02(12) . . ?
C8 N1 Dy1 128.3(4) . . ?
C8 N1 N2 114.6(5) . . ?
N2 N1 Dy1 116.5(3) . . ?
C9 N2 N1 114.9(4) . . ?
C9 N2 H2 122.6 . . ?
N1 N2 H2 122.6 . . ?
C9 N3 C10 110.1(5) . . ?
C9 N3 Dy1 117.1(4) . . ?
C10 N3 Dy1 131.4(4) . . ?
C23 N4 Dy2 129.7(4) . . ?
C23 N4 N5 113.6(5) . . ?
N5 N4 Dy2 116.4(3) . . ?
C24 N5 N4 114.7(5) . . ?
C24 N6 C25 109.8(5) . . ?
C24 N6 Dy2 116.3(4) . . ?
C25 N6 Dy2 133.8(4) . . ?
Dy1 O1 Dy1 104.71(19) 2_655 . ?
Dy1 O1 Dy2 112.007(10) 2_655 . ?
Dy1 O1 Dy2 111.887(10) 2_655 2_655 ?
Dy1 O1 Dy2 111.886(10) . . ?
Dy1 O1 Dy2 112.010(10) . 2_655 ?
Dy2 O1 Dy2 104.53(18) . 2_655 ?
C1 O2 Dy1 123.4(3) . 2_655 ?
C2 O2 C1 116.9(4) . . ?
C2 O2 Dy1 116.2(3) . 2_655 ?
C7 O3 Dy1 134.0(4) . . ?
C7 O3 Dy1 119.1(3) . 2_655 ?
Dy1 O3 Dy1 90.33(13) . 2_655 ?
C16 O4 Dy2 124.9(3) . 2_655 ?
C17 O4 C16 115.6(4) . . ?
C17 O4 Dy2 117.4(3) . 2_655 ?
C22 O5 Dy2 136.6(3) . . ?
C22 O5 Dy2 120.7(3) . 2_655 ?
Dy2 O5 Dy2 91.22(12) . 2_655 ?
C31 O6 Dy1 126.3(3) . . ?
C31 O6 Dy2 129.3(3) . . ?
Dy1 O6 Dy2 103.88(15) . . ?
C32 O7 Dy1 129.3(3) . 2_655 ?
C32 O7 Dy2 126.4(3) . . ?
Dy2 O7 Dy1 103.62(14) . 2_655 ?
C11 S1 C9 89.0(3) . . ?
C24 S2 C30 88.5(3) . . ?
H33A C33 H33B 109.5 . . ?
H33A C33 H33C 109.5 . . ?
H33B C33 H33C 109.5 . . ?
O8 C33 H33A 109.5 . . ?
O8 C33 H33B 109.5 . . ?
O8 C33 H33C 109.5 . . ?
C33 O8 H8A 109.5 . . ?
H34A C34 H34B 109.5 . . ?
H34A C34 H34C 109.5 . . ?
H34B C34 H34C 109.5 . . ?
O9 C34 H34A 109.5 . . ?
O9 C34 H34B 109.5 . . ?
O9 C34 H34C 109.5 . . ?
C34 O9 H9 109.5 . . ?

loop_
_geom_bond_atom_site_label_1
_geom_bond_atom_site_label_2
_geom_bond_distance
_geom_bond_site_symmetry_2
_geom_bond_publ_flag
C1 H1A 0.9600 . ?
C1 H1B 0.9600 . ?
C1 H1C 0.9600 . ?
C1 O2 1.442(7) . ?
C2 C3 1.369(8) . ?
C2 C7 1.411(8) . ?
C2 O2 1.398(7) . ?
C3 H3 0.9300 . ?
C3 C4 1.398(9) . ?
C4 H4 0.9300 . ?
C4 C5 1.361(10) . ?
C5 H5 0.9300 . ?
C5 C6 1.425(8) . ?
C6 C7 1.409(8) . ?
C6 C8 1.442(8) . ?
C7 O3 1.310(6) . ?
C8 H8 0.9300 . ?
C8 N1 1.279(7) . ?
C9 N2 1.329(7) . ?
C9 N3 1.314(7) . ?
C9 S1 1.741(6) . ?
C10 C11 1.398(8) . ?
C10 C15 1.397(7) . ?
C10 N3 1.395(7) . ?
C11 C12 1.390(8) . ?
C11 S1 1.739(6) . ?
C12 H12 0.9300 . ?
C12 C13 1.391(9) . ?
C13 H13 0.9300 . ?
C13 C14 1.376(8) . ?
C14 H14 0.9300 . ?
C14 C15 1.368(8) . ?
C15 H15 0.9300 . ?
C16 H16A 0.9600 . ?
C16 H16B 0.9600 . ?
C16 H16C 0.9600 . ?
C16 O4 1.430(7) . ?
C17 C18 1.376(7) . ?
C17 C22 1.409(8) . ?
C17 O4 1.384(7) . ?
C18 H18 0.9300 . ?
C18 C19 1.372(9) . ?
C19 H19 0.9300 . ?
C19 C20 1.362(9) . ?
C20 H20 0.9300 . ?
C20 C21 1.428(8) . ?
C21 C22 1.405(8) . ?
C21 C23 1.428(8) . ?
C22 O5 1.314(6) . ?
C23 H23 0.9300 . ?
C23 N4 1.290(7) . ?
C24 N5 1.347(7) . ?
C24 N6 1.326(7) . ?
C24 S2 1.746(6) . ?
C25 C26 1.387(8) . ?
C25 C30 1.382(8) . ?
C25 N6 1.397(7) . ?
C26 H26 0.9300 . ?
C26 C27 1.385(8) . ?
C27 H27 0.9300 . ?
C27 C28 1.387(10) . ?
C28 H28 0.9300 . ?
C28 C29 1.379(10) . ?
C29 H29 0.9300 . ?
C29 C30 1.388(8) . ?
C30 S2 1.753(7) . ?
C31 H31A 0.9600 . ?
C31 H31B 0.9600 . ?
C31 H31C 0.9600 . ?
C31 O6 1.416(7) . ?
C32 H32A 0.9600 . ?
C32 H32B 0.9600 . ?
C32 H32C 0.9600 . ?
C32 O7 1.413(6) . ?
Dy1 Dy1 3.4473(5) 2_655 ?
Dy1 Dy2 3.6156(4) . ?
Dy1 Dy2 3.6182(4) 2_655 ?
Dy1 N1 2.524(4) . ?
Dy1 N3 2.460(5) . ?
Dy1 O1 2.177(3) . ?
Dy1 O2 2.573(4) 2_655 ?
Dy1 O3 2.507(4) 2_655 ?
Dy1 O3 2.352(4) . ?
Dy1 O6 2.275(4) . ?
Dy1 O7 2.333(4) 2_655 ?
Dy2 Dy1 3.6181(4) 2_655 ?
Dy2 Dy2 3.4598(6) 2_655 ?
Dy2 N4 2.545(5) . ?
Dy2 N6 2.472(5) . ?
Dy2 O1 2.187(3) . ?
Dy2 O4 2.567(4) 2_655 ?
Dy2 O5 2.489(4) 2_655 ?
Dy2 O5 2.351(3) . ?
Dy2 O6 2.317(3) . ?
Dy2 O7 2.271(4) . ?
N1 N2 1.400(6) . ?
N2 H2 0.8600 . ?
N4 N5 1.393(7) . ?
O1 Dy1 2.177(3) 2_655 ?
O1 Dy2 2.187(3) 2_655 ?
O2 Dy1 2.573(4) 2_655 ?
O3 Dy1 2.507(4) 2_655 ?
O4 Dy2 2.567(4) 2_655 ?
O5 Dy2 2.489(4) 2_655 ?
O7 Dy1 2.332(4) 2_655 ?
C33 H33A 0.9600 . ?
C33 H33B 0.9600 . ?
C33 H33C 0.9600 . ?
C33 O8 1.433(7) . ?
O8 H8A 0.8200 . ?
C34 H34A 0.9600 . ?
C34 H34B 0.9600 . ?
C34 H34C 0.9600 . ?
C34 O9 1.403(8) . ?
O9 H9 0.8200 . ?

loop_
_geom_torsion_atom_site_label_1
_geom_torsion_atom_site_label_2
_geom_torsion_atom_site_label_3
_geom_torsion_atom_site_label_4
_geom_torsion
_geom_torsion_site_symmetry_1
_geom_torsion_site_symmetry_2
_geom_torsion_site_symmetry_3
_geom_torsion_site_symmetry_4
_geom_torsion_publ_flag
C2 C3 C4 C5 -0.2(12) . . . . ?
C2 C7 O3 Dy1 148.4(4) . . . . ?
C2 C7 O3 Dy1 25.3(7) . . . 2_655 ?
C3 C2 C7 C6 0.3(10) . . . . ?
C3 C2 C7 O3 -179.0(6) . . . . ?
C3 C2 O2 C1 -4.9(9) . . . . ?
C3 C2 O2 Dy1 154.6(5) . . . 2_655 ?
C3 C4 C5 C6 0.5(13) . . . . ?
C4 C5 C6 C7 -0.4(11) . . . . ?
C4 C5 C6 C8 -179.9(7) . . . . ?
C5 C6 C7 C2 0.0(9) . . . . ?
C5 C6 C7 O3 179.3(6) . . . . ?
C5 C6 C8 N1 -171.1(7) . . . . ?
C6 C7 O3 Dy1 -153.9(5) . . . 2_655 ?
C6 C7 O3 Dy1 -30.9(8) . . . . ?
C6 C8 N1 Dy1 11.1(10) . . . . ?
C6 C8 N1 N2 -177.4(6) . . . . ?
C7 C2 C3 C4 -0.3(10) . . . . ?
C7 C2 O2 C1 175.3(5) . . . . ?
C7 C2 O2 Dy1 -25.2(6) . . . 2_655 ?
C7 C6 C8 N1 9.5(11) . . . . ?
C8 C6 C7 C2 179.4(6) . . . . ?
C8 C6 C7 O3 -1.3(10) . . . . ?
C8 N1 N2 C9 177.2(6) . . . . ?
C10 C11 C12 C13 -1.3(11) . . . . ?
C10 C11 S1 C9 -0.9(5) . . . . ?
C11 C10 C15 C14 -1.1(9) . . . . ?
C11 C10 N3 C9 -4.8(8) . . . . ?
C11 C10 N3 Dy1 -170.9(4) . . . . ?
C11 C12 C13 C14 -1.8(11) . . . . ?
C12 C11 S1 C9 -178.5(7) . . . . ?
C12 C13 C14 C15 3.6(10) . . . . ?
C13 C14 C15 C10 -2.1(10) . . . . ?
C15 C10 C11 C12 2.8(10) . . . . ?
C15 C10 C11 S1 -175.0(5) . . . . ?
C15 C10 N3 C9 173.5(6) . . . . ?
C15 C10 N3 Dy1 7.4(9) . . . . ?
C17 C18 C19 C20 1.5(12) . . . . ?
C17 C22 O5 Dy2 -152.6(4) . . . . ?
C17 C22 O5 Dy2 -21.0(7) . . . 2_655 ?
C18 C17 C22 C21 2.1(9) . . . . ?
C18 C17 C22 O5 -179.3(5) . . . . ?
C18 C17 O4 C16 3.9(9) . . . . ?
C18 C17 O4 Dy2 -160.7(5) . . . 2_655 ?
C18 C19 C20 C21 -2.2(12) . . . . ?
C19 C20 C21 C22 2.8(11) . . . . ?
C19 C20 C21 C23 -178.0(7) . . . . ?
C20 C21 C22 C17 -2.7(9) . . . . ?
C20 C21 C22 O5 178.8(6) . . . . ?
C20 C21 C23 N4 173.3(6) . . . . ?
C21 C22 O5 Dy2 157.6(4) . . . 2_655 ?
C21 C22 O5 Dy2 26.0(8) . . . . ?
C21 C23 N4 Dy2 -6.6(9) . . . . ?
C21 C23 N4 N5 -179.7(6) . . . . ?
C22 C17 C18 C19 -1.5(10) . . . . ?
C22 C17 O4 C16 -174.4(5) . . . . ?
C22 C17 O4 Dy2 20.9(6) . . . 2_655 ?
C22 C21 C23 N4 -7.6(11) . . . . ?
C23 C21 C22 C17 178.2(6) . . . . ?
C23 C21 C22 O5 -0.4(10) . . . . ?
C23 N4 N5 C24 -173.6(5) . . . . ?
C25 C26 C27 C28 -1.4(10) . . . . ?
C25 C30 S2 C24 -1.1(5) . . . . ?
C26 C25 C30 C29 -1.8(10) . . . . ?
C26 C25 C30 S2 176.6(4) . . . . ?
C26 C25 N6 C24 -173.8(6) . . . . ?
C26 C25 N6 Dy2 3.1(9) . . . . ?
C26 C27 C28 C29 0.8(10) . . . . ?
C27 C28 C29 C30 -0.6(10) . . . . ?
C28 C29 C30 C25 1.1(10) . . . . ?
C28 C29 C30 S2 -177.0(5) . . . . ?
C29 C30 S2 C24 177.2(6) . . . . ?
C30 C25 C26 C27 1.9(9) . . . . ?
C30 C25 N6 C24 3.9(7) . . . . ?
C30 C25 N6 Dy2 -179.2(4) . . . . ?
Dy1 N1 N2 C9 -10.3(7) . . . . ?
Dy2 N4 N5 C24 12.4(6) . . . . ?
N2 C9 N3 C10 -174.0(6) . . . . ?
N2 C9 N3 Dy1 -5.7(9) . . . . ?
N2 C9 S1 C11 176.4(6) . . . . ?
N3 C9 N2 N1 10.9(9) . . . . ?
N3 C9 S1 C11 -1.9(5) . . . . ?
N3 C10 C11 C12 -178.8(6) . . . . ?
N3 C10 C11 S1 3.4(7) . . . . ?
N3 C10 C15 C14 -179.3(6) . . . . ?
N5 C24 N6 C25 174.5(5) . . . . ?
N5 C24 N6 Dy2 -3.0(8) . . . . ?
N5 C24 S2 C30 -175.8(5) . . . . ?
N6 C24 N5 N4 -6.6(9) . . . . ?
N6 C24 S2 C30 3.5(5) . . . . ?
N6 C25 C26 C27 179.6(6) . . . . ?
N6 C25 C30 C29 -179.7(6) . . . . ?
N6 C25 C30 S2 -1.3(7) . . . . ?
O2 C2 C3 C4 -180.0(6) . . . . ?
O2 C2 C7 C6 -179.9(5) . . . . ?
O2 C2 C7 O3 0.8(8) . . . . ?
O4 C17 C18 C19 -179.7(6) . . . . ?
O4 C17 C22 C21 -179.5(5) . . . . ?
O4 C17 C22 O5 -0.9(8) . . . . ?
S1 C9 N2 N1 -167.1(4) . . . . ?
S1 C9 N3 C10 4.1(7) . . . . ?
S1 C9 N3 Dy1 172.4(3) . . . . ?
S1 C11 C12 C13 176.0(6) . . . . ?
S2 C24 N5 N4 172.7(4) . . . . ?
S2 C24 N6 C25 -4.8(6) . . . . ?
S2 C24 N6 Dy2 177.7(2) . . . . ?
